data_7210057
loop_
_publ_author_name
'Pigge, F. Christopher'
'Kapadia, Pradeep P.'
'Swenson, Dale C.'

_publ_section_title
;
 Halogen bonded networks from pyridyl-substituted tetraarylethylenes and
 diiodotetrafluorobenzenes
;
_journal_issue 21
_journal_name_full CrystEngComm
_journal_page_first 4386
_journal_paper_doi 10.1039/c3ce26732f
_journal_volume 15
_journal_year 2013
_chemical_formula_moiety 'C46 H32 N4, 2(C6 F4 I2)'
_chemical_formula_sum 'C58 H32 F8 I4 N4'
_chemical_formula_weight 1444.48
_chemical_name_systematic
;
?
;
_space_group_IT_number 14
_symmetry_cell_setting monoclinic
_symmetry_space_group_name_Hall '-P 2ybc'
_symmetry_space_group_name_H-M 'P 1 21/c 1'
_atom_sites_solution_hydrogens geom
_atom_sites_solution_primary direct
_atom_sites_solution_secondary difmap
_audit_creation_method SHELXL-97
_cell_angle_alpha 90.00
_cell_angle_beta 93.266(5)
_cell_angle_gamma 90.00
_cell_formula_units_Z 4
_cell_length_a 14.4076(15)
_cell_length_b 16.0078(17)
_cell_length_c 22.228(3)
_cell_measurement_reflns_used 22362
_cell_measurement_temperature 210(2)
_cell_measurement_theta_max 28.8
_cell_measurement_theta_min 1.0
_cell_volume 5118.2(10)
_computing_cell_refinement 'HKL Scalepack (Otwinowski & Minor,1997)'
_computing_data_collection 'Collect (Nonius BV, 1997-2000)'
_computing_data_reduction 'HKL Denzo, Scalepack (Otwinowski & Minor,1997)'
_computing_molecular_graphics 'SHELXLT v 6.1 (Sheldrick, 2008)'
_computing_publication_material 'SHELXLT v 6.1 (Sheldrick, 2008)'
_computing_structure_refinement 'SHELXLT v 6.1 (Sheldrick, 2008)'
_computing_structure_solution 'SHELXLT v 6.1 (Sheldrick, 2008)'
_diffrn_ambient_temperature 210(2)
_diffrn_detector_area_resol_mean 9
_diffrn_measured_fraction_theta_full 0.997
_diffrn_measured_fraction_theta_max 0.997
_diffrn_measurement_device_type 'Nonius KappaCCD'
_diffrn_measurement_method 'CCD phi and omega scans'
_diffrn_radiation_monochromator graphite
_diffrn_radiation_source 'fine-focus sealed tube'
_diffrn_radiation_type MoK\a
_diffrn_radiation_wavelength 0.71073
_diffrn_reflns_av_R_equivalents 0.0327
_diffrn_reflns_av_sigmaI/netI 0.0282
_diffrn_reflns_limit_h_max 18
_diffrn_reflns_limit_h_min -18
_diffrn_reflns_limit_k_max 21
_diffrn_reflns_limit_k_min -21
_diffrn_reflns_limit_l_max 29
_diffrn_reflns_limit_l_min -29
_diffrn_reflns_number 89655
_diffrn_reflns_theta_full 27.89
_diffrn_reflns_theta_max 27.9
_diffrn_reflns_theta_min 2.8
_diffrn_standards_number 0
_exptl_absorpt_coefficient_mu 2.508
_exptl_absorpt_correction_T_max 0.8848
_exptl_absorpt_correction_T_min 0.4826
_exptl_absorpt_correction_type multi-scan
_exptl_absorpt_process_details 'HKL Scalepack (Otwinowski & Minor,1997)'
_exptl_crystal_colour colorless
_exptl_crystal_density_diffrn 1.875
_exptl_crystal_density_method 'not measured'
_exptl_crystal_description plate
_exptl_crystal_F_000 2768
_exptl_crystal_size_max 0.34
_exptl_crystal_size_mid 0.28
_exptl_crystal_size_min 0.05
_refine_diff_density_max 1.121
_refine_diff_density_min -1.474
_refine_diff_density_rms 0.081
_refine_ls_extinction_coef 0.00059(6)
_refine_ls_extinction_expression Fc^*^=kFc[1+0.001xFc^2^\l^3^/sin(2\q)]^-1/4^
_refine_ls_extinction_method SHELXL
_refine_ls_goodness_of_fit_ref 1.044
_refine_ls_hydrogen_treatment constr
_refine_ls_matrix_type full
_refine_ls_number_parameters 753
_refine_ls_number_reflns 12179
_refine_ls_number_restraints 62
_refine_ls_restrained_S_all 1.044
_refine_ls_R_factor_all 0.0512
_refine_ls_R_factor_gt 0.0341
_refine_ls_shift/su_max 0.028
_refine_ls_shift/su_mean 0.001
_refine_ls_structure_factor_coef Fsqd
_refine_ls_weighting_details 'calc w=1/[\s^2^(Fo^2^)+(0.0231P)^2^+9.5333P] where P=(Fo^2^+2Fc^2^)/3'
_refine_ls_weighting_scheme calc
_refine_ls_wR_factor_gt 0.0708
_refine_ls_wR_factor_ref 0.0779
_reflns_number_gt 9637
_reflns_number_total 12179
_reflns_threshold_expression >2sigma(I)
_cod_data_source_file c3ce26732f.txt
_cod_data_source_block fcp1129
_cod_depositor_comments
;
The following automatic conversions were performed:

'_symmetry_cell_setting' value 'Monoclinic' changed to 'monoclinic'
according to /home/saulius/struct/CIF-dictionaries/cif_core.dic
dictionary named 'cif_core.dic' version 2.4.2 from 2011-04-26.

Automatic conversion script
Id: cif_fix_values 1891 2012-01-12 08:04:46Z andrius 
;
_cod_original_sg_symbol_Hall '-P 2ybc '
_cod_original_sg_symbol_H-M 'P 21/c '
_cod_database_code 7210057

loop_
_symmetry_equiv_pos_as_xyz
'x, y, z'
'-x, y+1/2, -z+1/2'
'-x, -y, -z'
'x, -y-1/2, z-1/2'

loop_
_atom_site_label
_atom_site_type_symbol
_atom_site_fract_x
_atom_site_fract_y
_atom_site_fract_z
_atom_site_U_iso_or_equiv
_atom_site_adp_type
_atom_site_occupancy
_atom_site_symmetry_multiplicity
_atom_site_calc_flag
_atom_site_refinement_flags
_atom_site_disorder_assembly
_atom_site_disorder_group
N1 N 1.3099(2) 0.0975(2) 0.23457(14) 0.0476(8) Uani 1 1 d . A .
N3 N 0.2039(2) 0.3955(2) 0.23829(14) 0.0462(7) Uani 1 1 d . . .
N4 N 0.9323(3) 0.6419(2) 0.00973(17) 0.0625(10) Uani 1 1 d . . .
C1 C 0.7889(2) 0.2476(2) 0.27166(15) 0.0359(7) Uani 1 1 d D . .
C2 C 0.7479(2) 0.3066(2) 0.23664(15) 0.0363(7) Uani 1 1 d . A .
C11 C 0.8912(2) 0.2302(2) 0.27187(15) 0.0337(7) Uani 1 1 d . A .
C12 C 0.9461(2) 0.2330(2) 0.32532(15) 0.0390(8) Uani 1 1 d . . .
H12 H 0.9187 0.2469 0.3614 0.047 Uiso 1 1 calc R A .
C13 C 1.0404(2) 0.2155(2) 0.32661(15) 0.0389(8) Uani 1 1 d . A .
H13 H 1.0763 0.2200 0.3631 0.047 Uiso 1 1 calc R . .
C14 C 1.0825(2) 0.1915(2) 0.27442(14) 0.0350(7) Uani 1 1 d . . .
C15 C 1.0270(2) 0.1872(2) 0.22122(15) 0.0424(8) Uani 1 1 d . A .
H15 H 1.0537 0.1708 0.1854 0.051 Uiso 1 1 calc R . .
C16 C 0.9335(2) 0.2064(2) 0.21989(15) 0.0411(8) Uani 1 1 d . . .
H16 H 0.8978 0.2033 0.1832 0.049 Uiso 1 1 calc R A .
C17 C 1.1835(2) 0.1724(2) 0.27671(15) 0.0364(7) Uani 1 1 d . A .
C18 C 1.2204(3) 0.1172(2) 0.23593(16) 0.0444(8) Uani 1 1 d . . .
H18 H 1.1790 0.0921 0.2072 0.053 Uiso 1 1 calc R A .
C19 C 1.3684(3) 0.1324(2) 0.27576(17) 0.0475(9) Uani 1 1 d . . .
H19 H 1.4319 0.1189 0.2757 0.057 Uiso 1 1 calc R A .
C20 C 1.3395(3) 0.1872(3) 0.31829(18) 0.0486(9) Uani 1 1 d . A .
H20 H 1.3827 0.2106 0.3468 0.058 Uiso 1 1 calc R . .
C21 C 1.2469(3) 0.2076(2) 0.31881(16) 0.0433(8) Uani 1 1 d . . .
H21 H 1.2265 0.2454 0.3476 0.052 Uiso 1 1 calc R A .
C22 C 0.7409(4) 0.1953(4) 0.3160(2) 0.0340(9) Uani 0.686(4) 1 d PDU A 1
C23 C 0.7551(7) 0.1096(5) 0.3192(4) 0.0389(16) Uani 0.686(4) 1 d PDU A 1
H23 H 0.7912 0.0836 0.2906 0.047 Uiso 0.686(4) 1 calc PR A 1
C24 C 0.7177(4) 0.0618(3) 0.3630(3) 0.0419(15) Uani 0.686(4) 1 d PDU A 1
H24 H 0.7269 0.0037 0.3629 0.050 Uiso 0.686(4) 1 calc PR A 1
C25 C 0.6665(3) 0.0975(3) 0.4072(2) 0.0361(11) Uani 0.686(4) 1 d PDU A 1
C26 C 0.6467(5) 0.1821(4) 0.4018(3) 0.050(2) Uani 0.686(4) 1 d PDU A 1
H26 H 0.6083 0.2074 0.4294 0.059 Uiso 0.686(4) 1 calc PR A 1
C27 C 0.6822(10) 0.2298(3) 0.3569(6) 0.045(3) Uani 0.686(4) 1 d PDU A 1
H27 H 0.6665 0.2867 0.3539 0.054 Uiso 0.686(4) 1 calc PR A 1
C28 C 0.6398(3) 0.0474(3) 0.4605(2) 0.0398(12) Uani 0.686(4) 1 d PD A 1
C29 C 0.6478(5) -0.0389(4) 0.4612(3) 0.061(2) Uani 0.686(4) 1 d PD A 1
H29 H 0.6700 -0.0649 0.4269 0.074 Uiso 0.686(4) 1 calc PR A 1
N2 N 0.6261(4) -0.0879(3) 0.5069(2) 0.0647(17) Uani 0.686(4) 1 d PD A 1
C30 C 0.5966(4) -0.0503(5) 0.5553(3) 0.0636(19) Uani 0.686(4) 1 d PD A 1
H30 H 0.5812 -0.0835 0.5881 0.076 Uiso 0.686(4) 1 calc PR A 1
C31 C 0.5876(9) 0.0337(11) 0.5597(7) 0.058(4) Uani 0.686(4) 1 d PD A 1
H31 H 0.5673 0.0577 0.5953 0.070 Uiso 0.686(4) 1 calc PR A 1
C32 C 0.6085(4) 0.0840(4) 0.5117(2) 0.0487(14) Uani 0.686(4) 1 d PD A 1
H32 H 0.6013 0.1423 0.5140 0.058 Uiso 0.686(4) 1 calc PR A 1
C22' C 0.7347(9) 0.1904(9) 0.3090(5) 0.0340(9) Uani 0.314(4) 1 d PDU A 2
C23' C 0.7529(16) 0.1054(10) 0.3065(10) 0.0389(16) Uani 0.314(4) 1 d PDU A 2
H23' H 0.7957 0.0855 0.2796 0.047 Uiso 0.314(4) 1 calc PR A 2
C24' C 0.7094(9) 0.0497(7) 0.3426(6) 0.0419(15) Uani 0.314(4) 1 d PDU A 2
H24' H 0.7274 -0.0067 0.3427 0.050 Uiso 0.314(4) 1 calc PR A 2
C25' C 0.6397(6) 0.0753(5) 0.3788(5) 0.037(2) Uani 0.314(4) 1 d PDU A 2
C26' C 0.6237(10) 0.1605(5) 0.3832(6) 0.048(4) Uani 0.314(4) 1 d PDU A 2
H26' H 0.5803 0.1801 0.4098 0.058 Uiso 0.314(4) 1 calc PR A 2
C27' C 0.670(2) 0.2170(7) 0.3492(14) 0.045(3) Uani 0.314(4) 1 d PDU A 2
H27' H 0.6587 0.2744 0.3532 0.054 Uiso 0.314(4) 1 calc PR A 2
C28' C 0.5801(5) 0.0127(5) 0.4087(5) 0.042(3) Uani 0.314(4) 1 d PD A 2
C29' C 0.6173(5) -0.0609(6) 0.4326(6) 0.045(3) Uani 0.314(4) 1 d PD A 2
H29' H 0.6820 -0.0680 0.4327 0.054 Uiso 0.314(4) 1 calc PR A 2
N2' N 0.5674(6) -0.1224(5) 0.4555(5) 0.049(3) Uani 0.314(4) 1 d PD A 2
C30' C 0.4763(7) -0.1118(6) 0.4540(6) 0.058(4) Uani 0.314(4) 1 d PD A 2
H30' H 0.4395 -0.1557 0.4674 0.070 Uiso 0.314(4) 1 calc PR A 2
C31' C 0.4334(10) -0.0409(16) 0.4342(15) 0.045(6) Uani 0.314(4) 1 d PD A 2
H31' H 0.3688 -0.0349 0.4365 0.054 Uiso 0.314(4) 1 calc PR A 2
C32' C 0.4853(5) 0.0227(6) 0.4107(5) 0.051(3) Uani 0.314(4) 1 d PD A 2
H32' H 0.4564 0.0720 0.3962 0.061 Uiso 0.314(4) 1 calc PR A 2
C33 C 0.6442(2) 0.3153(2) 0.22856(14) 0.0350(7) Uani 1 1 d . . .
C34 C 0.5900(2) 0.2508(2) 0.20417(16) 0.0410(8) Uani 1 1 d . A .
H34 H 0.6182 0.2000 0.1943 0.049 Uiso 1 1 calc R . .
C35 C 0.4944(2) 0.2603(2) 0.19404(16) 0.0430(8) Uani 1 1 d . . .
H35 H 0.4592 0.2162 0.1766 0.052 Uiso 1 1 calc R A .
C36 C 0.4499(2) 0.3341(2) 0.20934(14) 0.0368(7) Uani 1 1 d . A .
C37 C 0.5047(2) 0.3988(2) 0.23334(16) 0.0406(8) Uani 1 1 d . . .
H37 H 0.4764 0.4491 0.2441 0.049 Uiso 1 1 calc R A .
C38 C 0.6000(2) 0.3904(2) 0.24171(16) 0.0405(8) Uani 1 1 d . A .
H38 H 0.6357 0.4359 0.2565 0.049 Uiso 1 1 calc R . .
C39 C 0.3471(2) 0.3420(2) 0.20101(15) 0.0387(8) Uani 1 1 d . . .
C40 C 0.2963(2) 0.3867(2) 0.24159(16) 0.0428(8) Uani 1 1 d . A .
H40 H 0.3296 0.4128 0.2739 0.051 Uiso 1 1 calc R . .
C41 C 0.1575(3) 0.3592(3) 0.19164(18) 0.0494(9) Uani 1 1 d . A .
H41 H 0.0925 0.3650 0.1880 0.059 Uiso 1 1 calc R . .
C42 C 0.2002(3) 0.3140(3) 0.14871(18) 0.0537(10) Uani 1 1 d . . .
H42 H 0.1649 0.2899 0.1163 0.064 Uiso 1 1 calc R A .
C43 C 0.2960(3) 0.3043(2) 0.15368(17) 0.0474(9) Uani 1 1 d . A .
H43 H 0.3261 0.2723 0.1251 0.057 Uiso 1 1 calc R . .
C44 C 0.8008(2) 0.3655(2) 0.19930(15) 0.0373(7) Uani 1 1 d . . .
C45 C 0.7729(3) 0.3769(3) 0.13897(17) 0.0478(9) Uani 1 1 d . A .
H45 H 0.7214 0.3469 0.1224 0.057 Uiso 1 1 calc R . .
C46 C 0.8191(3) 0.4312(3) 0.10301(18) 0.0511(10) Uani 1 1 d . . .
H46 H 0.7996 0.4370 0.0622 0.061 Uiso 1 1 calc R A .
C47 C 0.8941(2) 0.4774(2) 0.12643(17) 0.0422(8) Uani 1 1 d . A .
C48 C 0.9225(3) 0.4671(2) 0.18645(17) 0.0438(8) Uani 1 1 d . . .
H48 H 0.9736 0.4977 0.2029 0.053 Uiso 1 1 calc R A .
C49 C 0.8762(2) 0.4120(2) 0.22272(16) 0.0419(8) Uani 1 1 d . A .
H49 H 0.8961 0.4060 0.2635 0.050 Uiso 1 1 calc R . .
C50 C 0.9428(3) 0.5354(2) 0.08645(17) 0.0455(9) Uani 1 1 d . . .
C51 C 0.8931(3) 0.5889(3) 0.04738(19) 0.0535(10) Uani 1 1 d . A .
H51 H 0.8279 0.5879 0.0474 0.064 Uiso 1 1 calc R . .
C52 C 1.0251(3) 0.6419(3) 0.0100(2) 0.0626(12) Uani 1 1 d . A .
H52 H 1.0539 0.6774 -0.0170 0.075 Uiso 1 1 calc R . .
C53 C 1.0803(3) 0.5932(3) 0.0473(2) 0.0609(11) Uani 1 1 d . . .
H53 H 1.1454 0.5962 0.0466 0.073 Uiso 1 1 calc R A .
C54 C 1.0390(3) 0.5391(3) 0.08641(19) 0.0526(10) Uani 1 1 d . A .
H54 H 1.0758 0.5052 0.1127 0.063 Uiso 1 1 calc R . .
I1 I 0.146560(17) 0.457486(17) 0.357355(11) 0.04755(8) Uani 1 1 d . . .
I2 I 0.102907(18) 0.322504(16) 0.490976(11) 0.04776(8) Uani 1 1 d . . .
F1 F 0.09868(17) 0.44208(16) 0.60031(10) 0.0616(6) Uani 1 1 d . . .
F2 F 0.1341(2) 0.60392(18) 0.61635(12) 0.0833(9) Uani 1 1 d . . .
F3 F 0.1680(2) 0.70296(16) 0.52097(14) 0.0838(9) Uani 1 1 d . . .
F4 F 0.1688(2) 0.63900(16) 0.41069(12) 0.0729(7) Uani 1 1 d . . .
C61 C 0.1364(2) 0.5023(2) 0.44604(16) 0.0417(8) Uani 1 1 d . . .
C62 C 0.1194(2) 0.4520(2) 0.49530(16) 0.0412(8) Uani 1 1 d . . .
C63 C 0.1167(3) 0.4884(3) 0.55176(17) 0.0467(9) Uani 1 1 d . . .
C64 C 0.1332(3) 0.5714(3) 0.56089(18) 0.0560(11) Uani 1 1 d . . .
C65 C 0.1506(3) 0.6211(2) 0.5127(2) 0.0556(11) Uani 1 1 d . . .
C66 C 0.1514(3) 0.5870(3) 0.45556(18) 0.0506(9) Uani 1 1 d . . .
I3 I 0.354418(16) 0.054623(18) 0.112177(10) 0.04708(8) Uani 1 1 d . . .
I4 I 0.390263(19) 0.218602(18) -0.005528(13) 0.05739(9) Uani 1 1 d . . .
F5 F 0.41129(17) 0.12054(15) -0.12459(10) 0.0583(6) Uani 1 1 d . . .
F6 F 0.40194(17) -0.04063(15) -0.15578(9) 0.0581(6) Uani 1 1 d . . .
F7 F 0.38135(19) -0.15951(15) -0.07043(11) 0.0650(7) Uani 1 1 d . . .
F8 F 0.36611(18) -0.11564(15) 0.04477(10) 0.0604(6) Uani 1 1 d . . .
C71 C 0.3761(2) 0.0282(2) 0.02108(14) 0.0404(8) Uani 1 1 d . . .
C72 C 0.3882(2) 0.0895(2) -0.02251(16) 0.0408(8) Uani 1 1 d . . .
C73 C 0.3984(3) 0.0638(2) -0.08141(16) 0.0434(8) Uani 1 1 d . . .
C74 C 0.3953(3) -0.0188(3) -0.09792(16) 0.0449(9) Uani 1 1 d . . .
C75 C 0.3844(3) -0.0786(2) -0.05523(17) 0.0462(9) Uani 1 1 d . . .
C76 C 0.3760(3) -0.0545(3) 0.00406(16) 0.0464(9) Uani 1 1 d . . .

loop_
_atom_site_aniso_label
_atom_site_aniso_U_11
_atom_site_aniso_U_22
_atom_site_aniso_U_33
_atom_site_aniso_U_23
_atom_site_aniso_U_13
_atom_site_aniso_U_12
N1 0.0442(17) 0.055(2) 0.0442(17) -0.0067(15) 0.0084(14) 0.0113(15)
N3 0.0385(16) 0.0535(19) 0.0467(18) -0.0065(15) 0.0039(14) 0.0065(14)
N4 0.075(3) 0.048(2) 0.066(2) 0.0144(17) 0.020(2) 0.0040(19)
C1 0.0382(18) 0.0343(17) 0.0362(17) -0.0063(14) 0.0101(14) -0.0004(14)
C2 0.0371(18) 0.0352(18) 0.0376(17) -0.0032(14) 0.0100(14) -0.0006(14)
C11 0.0373(17) 0.0281(16) 0.0361(17) -0.0026(13) 0.0067(13) 0.0001(13)
C12 0.047(2) 0.0398(19) 0.0310(16) -0.0037(14) 0.0122(15) 0.0061(16)
C13 0.046(2) 0.0413(19) 0.0291(16) -0.0048(14) 0.0031(14) 0.0041(16)
C14 0.0384(18) 0.0350(17) 0.0321(16) -0.0046(13) 0.0056(13) -0.0003(14)
C15 0.043(2) 0.052(2) 0.0324(17) -0.0136(15) 0.0092(14) 0.0029(17)
C16 0.0388(19) 0.051(2) 0.0334(17) -0.0089(15) 0.0032(14) -0.0003(16)
C17 0.0404(18) 0.0355(18) 0.0337(17) -0.0020(14) 0.0064(14) 0.0036(15)
C18 0.043(2) 0.051(2) 0.0389(19) -0.0084(16) 0.0033(15) 0.0048(17)
C19 0.040(2) 0.056(2) 0.047(2) 0.0024(18) 0.0050(16) 0.0104(18)
C20 0.045(2) 0.053(2) 0.047(2) -0.0032(18) -0.0062(17) 0.0029(18)
C21 0.048(2) 0.043(2) 0.0383(18) -0.0068(15) 0.0021(16) 0.0047(17)
C22 0.0371(19) 0.0350(17) 0.030(2) -0.0011(16) 0.0035(15) -0.0017(14)
C23 0.049(2) 0.0374(18) 0.031(4) -0.006(2) 0.012(3) 0.0015(16)
C24 0.052(3) 0.033(2) 0.041(4) -0.001(2) 0.011(3) 0.0023(19)
C25 0.031(3) 0.040(3) 0.038(3) 0.003(2) 0.008(2) -0.001(2)
C26 0.063(4) 0.041(3) 0.048(4) 0.001(3) 0.029(3) 0.011(3)
C27 0.054(4) 0.034(2) 0.048(4) 0.000(3) 0.017(4) 0.008(3)
C28 0.031(2) 0.049(3) 0.040(3) 0.006(2) 0.003(2) -0.006(2)
C29 0.059(4) 0.054(4) 0.074(5) 0.018(4) 0.034(4) 0.011(3)
N2 0.070(4) 0.057(3) 0.070(4) 0.028(3) 0.030(3) 0.008(3)
C30 0.048(3) 0.088(6) 0.055(4) 0.032(4) 0.002(3) -0.008(3)
C31 0.055(6) 0.086(8) 0.034(4) -0.002(4) 0.006(5) -0.014(5)
C32 0.053(3) 0.060(4) 0.033(3) 0.004(2) 0.003(2) -0.012(3)
C22' 0.0371(19) 0.0350(17) 0.030(2) -0.0011(16) 0.0035(15) -0.0017(14)
C23' 0.049(2) 0.0374(18) 0.031(4) -0.006(2) 0.012(3) 0.0015(16)
C24' 0.052(3) 0.033(2) 0.041(4) -0.001(2) 0.011(3) 0.0023(19)
C25' 0.045(7) 0.036(4) 0.029(6) 0.004(4) 0.007(4) 0.005(5)
C26' 0.061(10) 0.038(5) 0.047(9) -0.007(6) 0.021(6) 0.001(5)
C27' 0.054(4) 0.034(2) 0.048(4) 0.000(3) 0.017(4) 0.008(3)
C28' 0.045(6) 0.042(6) 0.040(6) 0.000(5) 0.012(5) 0.000(5)
C29' 0.051(8) 0.031(6) 0.055(8) 0.007(6) 0.013(6) -0.001(5)
N2' 0.051(6) 0.043(6) 0.054(6) 0.000(5) 0.021(5) -0.003(5)
C30' 0.067(9) 0.048(8) 0.062(8) 0.002(6) 0.020(7) -0.010(7)
C31' 0.034(9) 0.052(11) 0.050(12) 0.004(8) 0.015(8) -0.006(8)
C32' 0.052(7) 0.054(8) 0.045(7) -0.002(6) -0.002(6) -0.001(6)
C33 0.0360(17) 0.0386(18) 0.0309(16) 0.0004(14) 0.0072(13) -0.0030(14)
C34 0.0399(19) 0.0365(19) 0.047(2) -0.0072(15) 0.0100(16) 0.0035(15)
C35 0.0407(19) 0.042(2) 0.047(2) -0.0137(16) 0.0067(16) -0.0020(16)
C36 0.0381(18) 0.0424(19) 0.0302(16) -0.0030(14) 0.0054(13) -0.0017(15)
C37 0.0413(19) 0.0381(19) 0.0428(19) -0.0049(15) 0.0054(15) 0.0031(15)
C38 0.0421(19) 0.0341(18) 0.046(2) -0.0063(15) 0.0055(15) -0.0037(15)
C39 0.0388(18) 0.0409(19) 0.0365(18) -0.0042(14) 0.0036(14) 0.0024(15)
C40 0.0379(19) 0.052(2) 0.0381(18) -0.0083(16) 0.0001(15) 0.0031(16)
C41 0.039(2) 0.052(2) 0.056(2) -0.0025(19) -0.0005(17) 0.0025(17)
C42 0.050(2) 0.060(3) 0.050(2) -0.0123(19) -0.0065(18) -0.005(2)
C43 0.049(2) 0.051(2) 0.041(2) -0.0105(17) 0.0025(16) 0.0000(18)
C44 0.0349(17) 0.0374(18) 0.0402(18) -0.0001(14) 0.0080(14) 0.0030(14)
C45 0.0370(19) 0.063(3) 0.043(2) 0.0052(18) 0.0023(16) -0.0089(18)
C46 0.044(2) 0.066(3) 0.043(2) 0.0098(19) 0.0051(16) -0.0055(19)
C47 0.0369(19) 0.044(2) 0.047(2) 0.0034(16) 0.0087(15) 0.0035(16)
C48 0.0386(19) 0.041(2) 0.052(2) -0.0029(16) 0.0065(16) -0.0048(16)
C49 0.046(2) 0.0404(19) 0.0402(19) -0.0001(15) 0.0063(15) 0.0000(16)
C50 0.046(2) 0.043(2) 0.049(2) 0.0020(16) 0.0124(17) -0.0006(17)
C51 0.057(2) 0.050(2) 0.054(2) 0.0061(19) 0.0141(19) -0.001(2)
C52 0.071(3) 0.050(3) 0.069(3) 0.005(2) 0.029(2) -0.006(2)
C53 0.052(2) 0.061(3) 0.071(3) -0.002(2) 0.023(2) -0.011(2)
C54 0.049(2) 0.052(2) 0.058(2) 0.0061(19) 0.0163(19) -0.0039(19)
I1 0.04627(14) 0.06045(16) 0.03558(12) -0.00300(11) -0.00065(10) 0.00382(12)
I2 0.05045(15) 0.04975(15) 0.04310(14) -0.00439(11) 0.00290(10) 0.00328(11)
F1 0.0702(16) 0.0781(17) 0.0368(12) -0.0020(11) 0.0071(11) 0.0101(13)
F2 0.114(2) 0.0788(19) 0.0569(16) -0.0352(14) -0.0019(15) 0.0228(17)
F3 0.114(2) 0.0453(14) 0.089(2) -0.0173(14) -0.0211(18) 0.0149(15)
F4 0.095(2) 0.0589(15) 0.0632(16) 0.0181(13) -0.0108(14) -0.0012(14)
C61 0.0388(19) 0.050(2) 0.0356(18) -0.0077(15) -0.0043(14) 0.0087(16)
C62 0.0339(17) 0.052(2) 0.0373(18) -0.0053(16) -0.0018(14) 0.0056(16)
C63 0.043(2) 0.057(2) 0.0390(19) -0.0028(17) 0.0003(16) 0.0152(18)
C64 0.058(2) 0.061(3) 0.048(2) -0.021(2) -0.0078(19) 0.021(2)
C65 0.063(3) 0.040(2) 0.062(3) -0.0138(19) -0.012(2) 0.0159(19)
C66 0.055(2) 0.048(2) 0.048(2) 0.0004(18) -0.0090(18) 0.0134(19)
I3 0.03847(13) 0.06877(18) 0.03437(12) -0.01197(11) 0.00535(9) 0.00238(11)
I4 0.05539(16) 0.05781(17) 0.06091(17) -0.02462(13) 0.02024(13) -0.01008(13)
F5 0.0779(16) 0.0594(14) 0.0378(12) -0.0033(10) 0.0043(11) 0.0010(12)
F6 0.0778(16) 0.0643(15) 0.0316(11) -0.0157(10) -0.0028(10) 0.0158(12)
F7 0.0884(18) 0.0493(14) 0.0571(14) -0.0130(11) 0.0027(13) 0.0127(13)
F8 0.0753(16) 0.0584(15) 0.0483(13) 0.0026(11) 0.0093(12) 0.0089(12)
C71 0.0344(18) 0.060(2) 0.0269(16) -0.0108(15) 0.0018(13) 0.0045(16)
C72 0.0339(17) 0.051(2) 0.0371(18) -0.0120(16) 0.0000(14) 0.0025(16)
C73 0.044(2) 0.051(2) 0.0352(18) -0.0037(16) -0.0020(15) 0.0049(17)
C74 0.044(2) 0.057(2) 0.0327(18) -0.0128(16) -0.0036(15) 0.0109(17)
C75 0.047(2) 0.048(2) 0.043(2) -0.0113(17) -0.0024(16) 0.0120(17)
C76 0.041(2) 0.059(2) 0.0386(19) -0.0007(17) 0.0004(15) 0.0049(18)

loop_
_atom_type_symbol
_atom_type_description
_atom_type_scat_dispersion_real
_atom_type_scat_dispersion_imag
_atom_type_scat_source
C C 0.0033 0.0016 'International Tables Vol C Tables 4.2.6.8 and 6.1.1.4'
H H 0.0000 0.0000 'International Tables Vol C Tables 4.2.6.8 and 6.1.1.4'
N N 0.0061 0.0033 'International Tables Vol C Tables 4.2.6.8 and 6.1.1.4'
F F 0.0171 0.0103 'International Tables Vol C Tables 4.2.6.8 and 6.1.1.4'
I I -0.4742 1.8119 'International Tables Vol C Tables 4.2.6.8 and 6.1.1.4'

loop_
_geom_angle_atom_site_label_1
_geom_angle_atom_site_label_2
_geom_angle_atom_site_label_3
_geom_angle
C18 N1 C19 117.5(3)
C41 N3 C40 116.7(3)
C52 N4 C51 117.0(4)
C2 C1 C22' 122.0(6)
C2 C1 C22 125.0(4)
C2 C1 C11 122.3(3)
C22' C1 C11 115.5(7)
C22 C1 C11 112.7(4)
C1 C2 C44 123.0(3)
C1 C2 C33 122.6(3)
C44 C2 C33 114.3(3)
C16 C11 C12 117.7(3)
C16 C11 C1 121.7(3)
C12 C11 C1 120.5(3)
C13 C12 C11 121.4(3)
C13 C12 H12 119.3
C11 C12 H12 119.3
C12 C13 C14 120.8(3)
C12 C13 H13 119.6
C14 C13 H13 119.6
C15 C14 C13 117.7(3)
C15 C14 C17 122.3(3)
C13 C14 C17 120.1(3)
C16 C15 C14 121.3(3)
C16 C15 H15 119.3
C14 C15 H15 119.3
C15 C16 C11 121.1(3)
C15 C16 H16 119.4
C11 C16 H16 119.4
C21 C17 C18 115.8(3)
C21 C17 C14 123.0(3)
C18 C17 C14 121.2(3)
N1 C18 C17 124.9(3)
N1 C18 H18 117.5
C17 C18 H18 117.5
N1 C19 C20 122.5(3)
N1 C19 H19 118.7
C20 C19 H19 118.7
C19 C20 C21 119.3(4)
C19 C20 H20 120.3
C21 C20 H20 120.3
C20 C21 C17 120.0(3)
C20 C21 H21 120.0
C17 C21 H21 120.0
C23 C22 C27 117.0(3)
C23 C22 C1 121.0(5)
C27 C22 C1 122.0(5)
C24 C23 C22 121.6(4)
C24 C23 H23 119.2
C22 C23 H23 119.2
C23 C24 C25 121.3(4)
C23 C24 H24 119.3
C25 C24 H24 119.3
C24 C25 C26 117.1(4)
C24 C25 C28 120.7(4)
C26 C25 C28 122.0(4)
C27 C26 C25 121.4(4)
C27 C26 H26 119.3
C25 C26 H26 119.3
C26 C27 C22 121.2(4)
C26 C27 H27 119.4
C22 C27 H27 119.4
C32 C28 C29 116.4(5)
C32 C28 C25 122.4(5)
C29 C28 C25 121.1(5)
N2 C29 C28 124.8(5)
N2 C29 H29 117.6
C28 C29 H29 117.6
C30 N2 C29 116.9(5)
N2 C30 C31 123.2(8)
N2 C30 H30 118.4
C31 C30 H30 118.4
C30 C31 C32 119.7(13)
C30 C31 H31 120.2
C32 C31 H31 120.2
C28 C32 C31 119.0(9)
C28 C32 H32 120.5
C31 C32 H32 120.5
C23' C22' C27' 117.4(4)
C23' C22' C1 118.4(10)
C27' C22' C1 124.1(11)
C24' C23' C22' 121.3(5)
C24' C23' H23' 119.3
C22' C23' H23' 119.3
C23' C24' C25' 121.2(5)
C23' C24' H24' 119.4
C25' C24' H24' 119.4
C24' C25' C26' 117.4(5)
C24' C25' C28' 120.8(5)
C26' C25' C28' 121.7(5)
C27' C26' C25' 121.2(5)
C27' C26' H26' 119.4
C25' C26' H26' 119.4
C26' C27' C22' 121.1(5)
C26' C27' H27' 119.4
C22' C27' H27' 119.5
C32' C28' C29' 116.6(5)
C32' C28' C25' 122.0(5)
C29' C28' C25' 121.3(5)
N2' C29' C28' 124.6(6)
N2' C29' H29' 117.7
C28' C29' H29' 117.7
C30' N2' C29' 116.7(6)
N2' C30' C31' 123.4(9)
N2' C30' H30' 118.3
C31' C30' H30' 118.3
C30' C31' C32' 119.6(13)
C30' C31' H31' 120.2
C32' C31' H31' 120.2
C28' C32' C31' 118.9(9)
C28' C32' H32' 120.5
C31' C32' H32' 120.5
C34 C33 C38 117.9(3)
C34 C33 C2 120.9(3)
C38 C33 C2 121.1(3)
C33 C34 C35 120.9(3)
C33 C34 H34 119.6
C35 C34 H34 119.6
C34 C35 C36 121.2(3)
C34 C35 H35 119.4
C36 C35 H35 119.4
C37 C36 C35 117.7(3)
C37 C36 C39 121.6(3)
C35 C36 C39 120.7(3)
C38 C37 C36 121.2(3)
C38 C37 H37 119.4
C36 C37 H37 119.4
C37 C38 C33 121.1(3)
C37 C38 H38 119.5
C33 C38 H38 119.5
C43 C39 C40 116.0(3)
C43 C39 C36 122.6(3)
C40 C39 C36 121.3(3)
N3 C40 C39 125.3(3)
N3 C40 H40 117.3
C39 C40 H40 117.3
N3 C41 C42 123.1(4)
N3 C41 H41 118.4
C42 C41 H41 118.4
C41 C42 C43 119.2(4)
C41 C42 H42 120.4
C43 C42 H42 120.4
C39 C43 C42 119.6(3)
C39 C43 H43 120.2
C42 C43 H43 120.2
C45 C44 C49 117.8(3)
C45 C44 C2 119.4(3)
C49 C44 C2 122.8(3)
C46 C45 C44 121.3(4)
C46 C45 H45 119.4
C44 C45 H45 119.4
C45 C46 C47 120.7(4)
C45 C46 H46 119.6
C47 C46 H46 119.6
C48 C47 C46 118.7(3)
C48 C47 C50 121.8(3)
C46 C47 C50 119.5(3)
C47 C48 C49 120.7(3)
C47 C48 H48 119.7
C49 C48 H48 119.7
C48 C49 C44 120.8(3)
C48 C49 H49 119.6
C44 C49 H49 119.6
C54 C50 C51 116.9(4)
C54 C50 C47 122.2(4)
C51 C50 C47 120.9(3)
N4 C51 C50 124.1(4)
N4 C51 H51 118.0
C50 C51 H51 118.0
N4 C52 C53 123.5(4)
N4 C52 H52 118.2
C53 C52 H52 118.2
C52 C53 C54 118.9(4)
C52 C53 H53 120.5
C54 C53 H53 120.5
C53 C54 C50 119.5(4)
C53 C54 H54 120.3
C50 C54 H54 120.3
C66 C61 C62 118.6(3)
C66 C61 I1 117.1(3)
C62 C61 I1 124.2(3)
C63 C62 C61 118.9(4)
C63 C62 I2 116.8(3)
C61 C62 I2 124.3(3)
F1 C63 C64 117.2(3)
F1 C63 C62 120.7(4)
C64 C63 C62 122.1(4)
F2 C64 C63 120.6(4)
F2 C64 C65 120.2(4)
C63 C64 C65 119.2(4)
F3 C65 C64 120.1(4)
F3 C65 C66 119.9(4)
C64 C65 C66 120.0(4)
F4 C66 C65 116.9(4)
F4 C66 C61 122.0(4)
C65 C66 C61 121.1(4)
C76 C71 C72 118.9(3)
C76 C71 I3 117.3(3)
C72 C71 I3 123.8(3)
C73 C72 C71 118.0(3)
C73 C72 I4 117.4(3)
C71 C72 I4 124.6(2)
F5 C73 C74 117.7(3)
F5 C73 C72 120.0(3)
C74 C73 C72 122.3(4)
F6 C74 C75 120.1(3)
F6 C74 C73 120.3(4)
C75 C74 C73 119.6(3)
F7 C75 C74 120.5(3)
F7 C75 C76 120.4(4)
C74 C75 C76 119.1(4)
F8 C76 C71 120.9(3)
F8 C76 C75 117.1(4)
C71 C76 C75 122.1(4)

loop_
_geom_bond_atom_site_label_1
_geom_bond_atom_site_label_2
_geom_bond_distance
N1 C18 1.329(5)
N1 C19 1.331(5)
N3 C41 1.334(5)
N3 C40 1.336(4)
N4 C52 1.337(6)
N4 C51 1.339(5)
C1 C2 1.339(5)
C1 C22' 1.488(5)
C1 C22 1.494(5)
C1 C11 1.500(5)
C2 C44 1.493(5)
C2 C33 1.500(5)
C11 C16 1.390(4)
C11 C12 1.390(5)
C12 C13 1.385(5)
C12 H12 0.9400
C13 C14 1.394(4)
C13 H13 0.9400
C14 C15 1.391(5)
C14 C17 1.484(5)
C15 C16 1.381(5)
C15 H15 0.9400
C16 H16 0.9400
C17 C21 1.390(5)
C17 C18 1.393(5)
C18 H18 0.9400
C19 C20 1.372(5)
C19 H19 0.9400
C20 C21 1.375(5)
C20 H20 0.9400
C21 H21 0.9400
C22 C23 1.388(5)
C22 C27 1.390(5)
C23 C24 1.372(5)
C23 H23 0.9400
C24 C25 1.387(6)
C24 H24 0.9400
C25 C26 1.387(7)
C25 C28 1.499(6)
C26 C27 1.378(7)
C26 H26 0.9400
C27 H27 0.9400
C28 C32 1.378(7)
C28 C29 1.388(7)
C29 N2 1.334(6)
C29 H29 0.9400
N2 C30 1.323(8)
C30 C31 1.355(18)
C30 H30 0.9400
C31 C32 1.384(17)
C31 H31 0.9400
C32 H32 0.9400
C22' C23' 1.387(6)
C22' C27' 1.388(6)
C23' C24' 1.374(6)
C23' H23' 0.9400
C24' C25' 1.384(7)
C24' H24' 0.9400
C25' C26' 1.388(7)
C25' C28' 1.499(7)
C26' C27' 1.378(7)
C26' H26' 0.9400
C27' H27' 0.9400
C28' C32' 1.379(8)
C28' C29' 1.386(8)
C29' N2' 1.337(7)
C29' H29' 0.9400
N2' C30' 1.322(8)
C30' C31' 1.354(19)
C30' H30' 0.9400
C31' C32' 1.384(18)
C31' H31' 0.9400
C32' H32' 0.9400
C33 C34 1.386(5)
C33 C38 1.400(5)
C34 C35 1.391(5)
C34 H34 0.9400
C35 C36 1.395(5)
C35 H35 0.9400
C36 C37 1.390(5)
C36 C39 1.487(5)
C37 C38 1.382(5)
C37 H37 0.9400
C38 H38 0.9400
C39 C43 1.388(5)
C39 C40 1.392(5)
C40 H40 0.9400
C41 C42 1.370(5)
C41 H41 0.9400
C42 C43 1.388(5)
C42 H42 0.9400
C43 H43 0.9400
C44 C45 1.390(5)
C44 C49 1.394(5)
C45 C46 1.379(5)
C45 H45 0.9400
C46 C47 1.386(5)
C46 H46 0.9400
C47 C48 1.383(5)
C47 C50 1.489(5)
C48 C49 1.391(5)
C48 H48 0.9400
C49 H49 0.9400
C50 C54 1.387(5)
C50 C51 1.389(6)
C51 H51 0.9400
C52 C53 1.361(7)
C52 H52 0.9400
C53 C54 1.384(6)
C53 H53 0.9400
C54 H54 0.9400
I1 C61 2.111(3)
I2 C62 2.088(4)
F1 C63 1.347(4)
F2 C64 1.337(4)
F3 C65 1.344(5)
F4 C66 1.334(5)
C61 C66 1.387(6)
C61 C62 1.393(5)
C62 C63 1.386(5)
C63 C64 1.364(6)
C64 C65 1.368(6)
C65 C66 1.384(6)
I3 C71 2.109(3)
I4 C72 2.101(4)
F5 C73 1.342(4)
F6 C74 1.341(4)
F7 C75 1.339(4)
F8 C76 1.347(4)
C71 C76 1.376(5)
C71 C72 1.397(5)
C72 C73 1.388(5)
C73 C74 1.372(5)
C74 C75 1.363(6)
C75 C76 1.385(5)

loop_
_geom_torsion_atom_site_label_1
_geom_torsion_atom_site_label_2
_geom_torsion_atom_site_label_3
_geom_torsion_atom_site_label_4
_geom_torsion
C22' C1 C2 C44 179.3(7)
C22 C1 C2 C44 171.2(4)
C11 C1 C2 C44 -6.0(5)
C22' C1 C2 C33 -4.9(9)
C22 C1 C2 C33 -13.0(6)
C11 C1 C2 C33 169.8(3)
C2 C1 C11 C16 -59.0(5)
C22' C1 C11 C16 116.1(7)
C22 C1 C11 C16 123.5(4)
C2 C1 C11 C12 124.6(4)
C22' C1 C11 C12 -60.3(7)
C22 C1 C11 C12 -52.8(5)
C16 C11 C12 C13 2.3(5)
C1 C11 C12 C13 178.8(3)
C11 C12 C13 C14 -2.5(5)
C12 C13 C14 C15 1.1(5)
C12 C13 C14 C17 -179.5(3)
C13 C14 C15 C16 0.3(5)
C17 C14 C15 C16 -179.0(3)
C14 C15 C16 C11 -0.5(6)
C12 C11 C16 C15 -0.8(5)
C1 C11 C16 C15 -177.3(3)
C15 C14 C17 C21 152.0(4)
C13 C14 C17 C21 -27.4(5)
C15 C14 C17 C18 -27.9(5)
C13 C14 C17 C18 152.7(3)
C19 N1 C18 C17 0.8(6)
C21 C17 C18 N1 -0.6(6)
C14 C17 C18 N1 179.3(3)
C18 N1 C19 C20 -0.4(6)
N1 C19 C20 C21 -0.1(6)
C19 C20 C21 C17 0.3(6)
C18 C17 C21 C20 0.0(5)
C14 C17 C21 C20 -179.9(3)
C2 C1 C22 C23 134.1(7)
C22' C1 C22 C23 66(8)
C11 C1 C22 C23 -48.5(7)
C2 C1 C22 C27 -47.5(10)
C22' C1 C22 C27 -116(8)
C11 C1 C22 C27 129.9(9)
C27 C22 C23 C24 -4.0(12)
C1 C22 C23 C24 174.5(8)
C22 C23 C24 C25 -2.1(13)
C23 C24 C25 C26 6.4(10)
C23 C24 C25 C28 -169.5(7)
C24 C25 C26 C27 -4.6(12)
C28 C25 C26 C27 171.2(9)
C25 C26 C27 C22 -1.4(18)
C23 C22 C27 C26 5.7(16)
C1 C22 C27 C26 -172.7(10)
C24 C25 C28 C32 164.7(5)
C26 C25 C28 C32 -11.0(8)
C24 C25 C28 C29 -13.8(9)
C26 C25 C28 C29 170.5(7)
C32 C28 C29 N2 1.0(11)
C25 C28 C29 N2 179.6(7)
C28 C29 N2 C30 -1.3(12)
C29 N2 C30 C31 0.3(12)
N2 C30 C31 C32 1.0(15)
C29 C28 C32 C31 0.3(10)
C25 C28 C32 C31 -178.3(7)
C30 C31 C32 C28 -1.2(13)
C2 C1 C22' C23' 131.4(14)
C22 C1 C22' C23' -113(8)
C11 C1 C22' C23' -43.6(15)
C2 C1 C22' C27' -52(2)
C22 C1 C22' C27' 64(8)
C11 C1 C22' C27' 132(2)
C27' C22' C23' C24' 0(3)
C1 C22' C23' C24' 175.9(18)
C22' C23' C24' C25' 6(3)
C23' C24' C25' C26' -8(2)
C23' C24' C25' C28' 168.0(17)
C24' C25' C26' C27' 5(3)
C28' C25' C26' C27' -171(2)
C25' C26' C27' C22' 0(4)
C23' C22' C27' C26' -3(4)
C1 C22' C27' C26' -179(2)
C24' C25' C28' C32' -137.2(13)
C26' C25' C28' C32' 38.7(17)
C24' C25' C28' C29' 38.9(17)
C26' C25' C28' C29' -145.2(13)
C32' C28' C29' N2' 2(2)
C25' C28' C29' N2' -174.4(11)
C28' C29' N2' C30' 1(2)
C29' N2' C30' C31' -4(3)
N2' C30' C31' C32' 4(4)
C29' C28' C32' C31' -2(2)
C25' C28' C32' C31' 174.4(19)
C30' C31' C32' C28' -1(4)
C1 C2 C33 C34 -60.8(5)
C44 C2 C33 C34 115.4(4)
C1 C2 C33 C38 123.4(4)
C44 C2 C33 C38 -60.4(4)
C38 C33 C34 C35 -1.0(5)
C2 C33 C34 C35 -176.9(3)
C33 C34 C35 C36 -1.5(6)
C34 C35 C36 C37 2.0(5)
C34 C35 C36 C39 -177.0(3)
C35 C36 C37 C38 0.1(5)
C39 C36 C37 C38 179.1(3)
C36 C37 C38 C33 -2.6(5)
C34 C33 C38 C37 3.0(5)
C2 C33 C38 C37 179.0(3)
C37 C36 C39 C43 146.4(4)
C35 C36 C39 C43 -34.6(5)
C37 C36 C39 C40 -35.0(5)
C35 C36 C39 C40 144.0(4)
C41 N3 C40 C39 -1.0(6)
C43 C39 C40 N3 0.1(6)
C36 C39 C40 N3 -178.5(4)
C40 N3 C41 C42 0.6(6)
N3 C41 C42 C43 0.6(7)
C40 C39 C43 C42 1.2(6)
C36 C39 C43 C42 179.8(4)
C41 C42 C43 C39 -1.5(6)
C1 C2 C44 C45 131.1(4)
C33 C2 C44 C45 -45.1(4)
C1 C2 C44 C49 -50.9(5)
C33 C2 C44 C49 133.0(3)
C49 C44 C45 C46 1.1(6)
C2 C44 C45 C46 179.3(4)
C44 C45 C46 C47 -1.2(6)
C45 C46 C47 C48 0.9(6)
C45 C46 C47 C50 179.8(4)
C46 C47 C48 C49 -0.5(6)
C50 C47 C48 C49 -179.4(3)
C47 C48 C49 C44 0.5(5)
C45 C44 C49 C48 -0.8(5)
C2 C44 C49 C48 -178.9(3)
C48 C47 C50 C54 44.3(6)
C46 C47 C50 C54 -134.6(4)
C48 C47 C50 C51 -135.5(4)
C46 C47 C50 C51 45.6(5)
C52 N4 C51 C50 0.6(7)
C54 C50 C51 N4 1.1(6)
C47 C50 C51 N4 -179.2(4)
C51 N4 C52 C53 -2.0(7)
N4 C52 C53 C54 1.5(7)
C52 C53 C54 C50 0.4(7)
C51 C50 C54 C53 -1.5(6)
C47 C50 C54 C53 178.7(4)
C66 C61 C62 C63 1.0(5)
I1 C61 C62 C63 178.3(3)
C66 C61 C62 I2 -176.3(3)
I1 C61 C62 I2 1.0(4)
C61 C62 C63 F1 178.7(3)
I2 C62 C63 F1 -3.8(5)
C61 C62 C63 C64 -2.3(6)
I2 C62 C63 C64 175.2(3)
F1 C63 C64 F2 2.0(6)
C62 C63 C64 F2 -177.0(4)
F1 C63 C64 C65 -179.1(4)
C62 C63 C64 C65 1.9(6)
F2 C64 C65 F3 -0.4(6)
C63 C64 C65 F3 -179.3(4)
F2 C64 C65 C66 178.8(4)
C63 C64 C65 C66 -0.1(6)
F3 C65 C66 F4 -0.8(6)
C64 C65 C66 F4 -180.0(4)
F3 C65 C66 C61 178.0(4)
C64 C65 C66 C61 -1.1(6)
C62 C61 C66 F4 179.5(3)
I1 C61 C66 F4 1.9(5)
C62 C61 C66 C65 0.7(6)
I1 C61 C66 C65 -176.8(3)
C76 C71 C72 C73 0.8(5)
I3 C71 C72 C73 -177.7(3)
C76 C71 C72 I4 180.0(3)
I3 C71 C72 I4 1.5(4)
C71 C72 C73 F5 -179.3(3)
I4 C72 C73 F5 1.5(5)
C71 C72 C73 C74 1.2(5)
I4 C72 C73 C74 -178.0(3)
F5 C73 C74 F6 -2.1(5)
C72 C73 C74 F6 177.4(3)
F5 C73 C74 C75 178.5(3)
C72 C73 C74 C75 -1.9(6)
F6 C74 C75 F7 0.8(6)
C73 C74 C75 F7 -179.9(3)
F6 C74 C75 C76 -178.9(3)
C73 C74 C75 C76 0.5(6)
C72 C71 C76 F8 178.9(3)
I3 C71 C76 F8 -2.5(5)
C72 C71 C76 C75 -2.3(6)
I3 C71 C76 C75 176.3(3)
F7 C75 C76 F8 0.8(5)
C74 C75 C76 F8 -179.5(3)
F7 C75 C76 C71 -178.0(3)
C74 C75 C76 C71 1.6(6)
